data_7050916
loop_
_publ_author_name
'Durran, Sean E.'
'Elsegood, Mark R. J.'
'Smith, Martin B.'

_publ_section_title
;
 New complexes of functionalised ligands bearing P/N/Se or P2Se donor
 sets
;
_journal_issue 10
_journal_name_full 'New Journal of Chemistry'
_journal_page_first 1402
_journal_paper_doi 10.1039/b204005k
_journal_volume 26
_journal_year 2002
_chemical_formula_sum 'C28 H26 B Cl F4 N P Pt Se'
_chemical_formula_weight 803.78
_space_group_IT_number 14
_symmetry_cell_setting monoclinic
_symmetry_space_group_name_Hall '-P 2ybc'
_symmetry_space_group_name_H-M 'P 1 21/c 1'
_atom_sites_solution_hydrogens geom
_atom_sites_solution_primary direct
_atom_sites_solution_secondary difmap
_audit_creation_method SHELXL-97
_cell_angle_alpha 90.00
_cell_angle_beta 99.652(2)
_cell_angle_gamma 90.00
_cell_formula_units_Z 4
_cell_length_a 9.8693(7)
_cell_length_b 23.8471(17)
_cell_length_c 11.7404(8)
_cell_measurement_reflns_used 7952
_cell_measurement_temperature 150(2)
_cell_measurement_theta_max 28.35
_cell_measurement_theta_min 2.26
_cell_volume 2724.0(3)
_computing_cell_refinement 'Bruker SAINT'
_computing_data_collection 'Bruker SMART'
_computing_data_reduction 'Bruker SAINT'
_computing_molecular_graphics 'Bruker SHELXTL'
_computing_publication_material 'Bruker SHELXTL and local programs'
_computing_structure_refinement 'Bruker SHELXTL'
_computing_structure_solution 'Bruker SHELXTL'
_diffrn_ambient_temperature 150(2)
_diffrn_measured_fraction_theta_full 1.000
_diffrn_measured_fraction_theta_max 0.902
_diffrn_measurement_device_type 'Bruker SMART 1000 CCD diffractometer'
_diffrn_measurement_method '\w rotation with narrow frames'
_diffrn_radiation_monochromator graphite
_diffrn_radiation_source 'sealed tube'
_diffrn_radiation_type MoK\a
_diffrn_radiation_wavelength 0.71073
_diffrn_reflns_av_R_equivalents 0.0447
_diffrn_reflns_av_sigmaI/netI 0.0495
_diffrn_reflns_limit_h_max 12
_diffrn_reflns_limit_h_min -13
_diffrn_reflns_limit_k_max 30
_diffrn_reflns_limit_k_min -32
_diffrn_reflns_limit_l_max 15
_diffrn_reflns_limit_l_min -14
_diffrn_reflns_number 23695
_diffrn_reflns_theta_full 26.00
_diffrn_reflns_theta_max 28.99
_diffrn_reflns_theta_min 1.71
_diffrn_standards_decay_% 0
_diffrn_standards_number 0
_exptl_absorpt_coefficient_mu 6.691
_exptl_absorpt_correction_T_max 0.652
_exptl_absorpt_correction_T_min 0.414
_exptl_absorpt_correction_type multi-scan
_exptl_crystal_colour yellow
_exptl_crystal_density_diffrn 1.960
_exptl_crystal_density_method 'not measured'
_exptl_crystal_description block
_exptl_crystal_F_000 1544
_exptl_crystal_size_max 0.16
_exptl_crystal_size_mid 0.12
_exptl_crystal_size_min 0.07
_refine_diff_density_max 1.662
_refine_diff_density_min -1.628
_refine_diff_density_rms 0.178
_refine_ls_extinction_method none
_refine_ls_goodness_of_fit_ref 1.037
_refine_ls_hydrogen_treatment constr
_refine_ls_matrix_type full
_refine_ls_number_parameters 343
_refine_ls_number_reflns 6526
_refine_ls_number_restraints 0
_refine_ls_restrained_S_all 1.037
_refine_ls_R_factor_all 0.0605
_refine_ls_R_factor_gt 0.0338
_refine_ls_shift/su_max 0.003
_refine_ls_shift/su_mean 0.000
_refine_ls_structure_factor_coef Fsqd
_refine_ls_weighting_details 'calc w=1/[\s^2^(Fo^2^)+(0.0320P)^2^+8.9496P] where P=(Fo^2^+2Fc^2^)/3'
_refine_ls_weighting_scheme calc
_refine_ls_wR_factor_gt 0.0705
_refine_ls_wR_factor_ref 0.0822
_reflns_number_gt 4923
_reflns_number_total 6526
_reflns_threshold_expression I>2\s(I)
_cod_data_source_file b204005k.txt
_cod_data_source_block 8
_cod_original_sg_symbol_H-M P2(1)/c
_cod_database_code 7050916

loop_
_symmetry_equiv_pos_as_xyz
'x, y, z'
'-x, y+1/2, -z+1/2'
'-x, -y, -z'
'x, -y-1/2, z-1/2'

loop_
_atom_site_label
_atom_site_type_symbol
_atom_site_fract_x
_atom_site_fract_y
_atom_site_fract_z
_atom_site_U_iso_or_equiv
_atom_site_adp_type
_atom_site_occupancy
_atom_site_symmetry_multiplicity
_atom_site_calc_flag
_atom_site_refinement_flags
_atom_site_disorder_assembly
_atom_site_disorder_group
Pt1 Pt 0.42321(2) 0.524431(8) 0.319795(17) 0.01822(6) Uani 1 1 d . . .
P1 P 0.33091(14) 0.44905(5) 0.22235(12) 0.0186(3) Uani 1 1 d . . .
N1 N 0.2439(4) 0.56489(17) 0.2631(4) 0.0209(9) Uani 1 1 d . . .
Se1 Se 0.53830(6) 0.60520(2) 0.43051(5) 0.02396(13) Uani 1 1 d . . .
Cl1 Cl 0.62975(14) 0.47971(6) 0.38228(12) 0.0259(3) Uani 1 1 d . . .
C1 C 0.4460(5) 0.3925(2) 0.2029(5) 0.0206(11) Uani 1 1 d . . .
C2 C 0.4382(6) 0.3401(2) 0.2514(5) 0.0258(12) Uani 1 1 d . . .
H2 H 0.3668 0.3323 0.2941 0.031 Uiso 1 1 calc R . .
C3 C 0.5332(6) 0.2988(2) 0.2384(6) 0.0326(14) Uani 1 1 d . . .
H3 H 0.5270 0.2630 0.2725 0.039 Uiso 1 1 calc R . .
C4 C 0.6361(6) 0.3098(2) 0.1764(5) 0.0320(14) Uani 1 1 d . . .
H4 H 0.7012 0.2814 0.1678 0.038 Uiso 1 1 calc R . .
C5 C 0.6456(6) 0.3614(2) 0.1268(5) 0.0318(14) Uani 1 1 d . . .
H5 H 0.7165 0.3683 0.0829 0.038 Uiso 1 1 calc R . .
C6 C 0.5525(6) 0.4034(2) 0.1402(5) 0.0278(13) Uani 1 1 d . . .
H6 H 0.5607 0.4394 0.1072 0.033 Uiso 1 1 calc R . .
C7 C 0.1883(6) 0.4193(2) 0.2807(5) 0.0219(11) Uani 1 1 d . . .
C8 C 0.1536(6) 0.4410(2) 0.3824(5) 0.0258(12) Uani 1 1 d . . .
H8 H 0.2047 0.4711 0.4213 0.031 Uiso 1 1 calc R . .
C9 C 0.0433(6) 0.4180(3) 0.4263(5) 0.0342(14) Uani 1 1 d . . .
H9 H 0.0183 0.4328 0.4950 0.041 Uiso 1 1 calc R . .
C10 C -0.0296(7) 0.3738(3) 0.3705(6) 0.0397(16) Uani 1 1 d . . .
H10 H -0.1044 0.3582 0.4012 0.048 Uiso 1 1 calc R . .
C11 C 0.0053(6) 0.3519(2) 0.2696(6) 0.0320(14) Uani 1 1 d . . .
H11 H -0.0448 0.3211 0.2322 0.038 Uiso 1 1 calc R . .
C12 C 0.1128(6) 0.3749(2) 0.2239(5) 0.0260(12) Uani 1 1 d . . .
H12 H 0.1356 0.3605 0.1540 0.031 Uiso 1 1 calc R . .
C13 C 0.2579(5) 0.4732(2) 0.0789(4) 0.0202(11) Uani 1 1 d . . .
C14 C 0.2617(6) 0.4407(2) -0.0193(5) 0.0271(12) Uani 1 1 d . . .
H14 H 0.3047 0.4049 -0.0113 0.033 Uiso 1 1 calc R . .
C15 C 0.2043(6) 0.4596(2) -0.1276(5) 0.0297(13) Uani 1 1 d . . .
H15 H 0.2106 0.4374 -0.1937 0.036 Uiso 1 1 calc R . .
C16 C 0.1377(6) 0.5106(3) -0.1405(5) 0.0288(13) Uani 1 1 d . . .
H16 H 0.0988 0.5238 -0.2152 0.035 Uiso 1 1 calc R . .
C17 C 0.1281(6) 0.5425(2) -0.0429(5) 0.0265(12) Uani 1 1 d . . .
H17 H 0.0778 0.5767 -0.0512 0.032 Uiso 1 1 calc R . .
C18 C 0.1902(5) 0.5255(2) 0.0655(4) 0.0192(10) Uani 1 1 d . . .
C19 C 0.1703(6) 0.5618(2) 0.1622(5) 0.0224(11) Uani 1 1 d . . .
H19 H 0.0932 0.5862 0.1484 0.027 Uiso 1 1 calc R . .
C20 C 0.1920(6) 0.6034(2) 0.3460(5) 0.0259(12) Uani 1 1 d . . .
H20A H 0.1988 0.5842 0.4216 0.031 Uiso 1 1 calc R . .
H20B H 0.0936 0.6112 0.3177 0.031 Uiso 1 1 calc R . .
C21 C 0.2689(6) 0.6590(2) 0.3640(5) 0.0279(13) Uani 1 1 d . . .
H21A H 0.2986 0.6700 0.2907 0.033 Uiso 1 1 calc R . .
H21B H 0.2050 0.6882 0.3831 0.033 Uiso 1 1 calc R . .
C22 C 0.3932(6) 0.6573(2) 0.4584(5) 0.0278(13) Uani 1 1 d . . .
H22A H 0.3629 0.6467 0.5317 0.033 Uiso 1 1 calc R . .
H22B H 0.4327 0.6955 0.4684 0.033 Uiso 1 1 calc R . .
C23 C 0.6159(6) 0.6484(2) 0.3178(5) 0.0263(12) Uani 1 1 d . . .
C24 C 0.7388(6) 0.6763(3) 0.3571(6) 0.0349(15) Uani 1 1 d . . .
H24 H 0.7798 0.6742 0.4362 0.042 Uiso 1 1 calc R . .
C25 C 0.8008(7) 0.7072(3) 0.2805(7) 0.0453(18) Uani 1 1 d . . .
H25 H 0.8849 0.7261 0.3068 0.054 Uiso 1 1 calc R . .
C26 C 0.7403(7) 0.7106(3) 0.1656(6) 0.0409(16) Uani 1 1 d . . .
H26 H 0.7836 0.7319 0.1133 0.049 Uiso 1 1 calc R . .
C27 C 0.6178(7) 0.6836(2) 0.1259(6) 0.0346(15) Uani 1 1 d . . .
H27 H 0.5764 0.6867 0.0471 0.042 Uiso 1 1 calc R . .
C28 C 0.5548(6) 0.6515(2) 0.2021(5) 0.0291(13) Uani 1 1 d . . .
H28 H 0.4715 0.6322 0.1752 0.035 Uiso 1 1 calc R . .
B1 B 0.0998(9) 0.7122(4) 0.0625(7) 0.0416(19) Uani 1 1 d . . .
F1 F 0.0674(8) 0.7491(3) -0.0195(6) 0.136(3) Uani 1 1 d . . .
F2 F 0.0146(8) 0.6670(2) 0.0340(5) 0.114(2) Uani 1 1 d . . .
F3 F 0.0798(5) 0.7301(2) 0.1675(4) 0.0645(13) Uani 1 1 d . . .
F4 F 0.2289(6) 0.6898(5) 0.0768(5) 0.161(4) Uani 1 1 d . . .

loop_
_atom_site_aniso_label
_atom_site_aniso_U_11
_atom_site_aniso_U_22
_atom_site_aniso_U_33
_atom_site_aniso_U_23
_atom_site_aniso_U_13
_atom_site_aniso_U_12
Pt1 0.02041(10) 0.01277(10) 0.02185(10) 0.00051(9) 0.00461(7) 0.00036(8)
P1 0.0210(7) 0.0117(6) 0.0235(7) 0.0012(5) 0.0054(6) 0.0005(5)
N1 0.023(2) 0.011(2) 0.030(2) 0.0009(18) 0.008(2) -0.0005(17)
Se1 0.0285(3) 0.0167(3) 0.0255(3) -0.0022(2) 0.0011(2) -0.0002(2)
Cl1 0.0254(7) 0.0216(6) 0.0294(7) -0.0023(6) 0.0009(5) 0.0043(5)
C1 0.024(3) 0.015(3) 0.022(3) -0.002(2) 0.002(2) -0.002(2)
C2 0.028(3) 0.017(3) 0.033(3) -0.003(2) 0.009(3) -0.001(2)
C3 0.038(4) 0.015(3) 0.045(4) 0.002(3) 0.006(3) 0.003(2)
C4 0.032(3) 0.019(3) 0.046(4) -0.007(3) 0.011(3) 0.005(2)
C5 0.028(3) 0.027(3) 0.042(4) -0.005(3) 0.011(3) -0.004(3)
C6 0.024(3) 0.020(3) 0.040(3) 0.001(3) 0.009(3) -0.003(2)
C7 0.023(3) 0.018(3) 0.024(3) 0.006(2) 0.001(2) 0.001(2)
C8 0.027(3) 0.024(3) 0.024(3) 0.005(2) 0.001(2) 0.003(2)
C9 0.034(3) 0.040(4) 0.031(3) 0.007(3) 0.011(3) 0.000(3)
C10 0.027(3) 0.039(4) 0.054(4) 0.018(3) 0.012(3) -0.006(3)
C11 0.028(3) 0.021(3) 0.047(4) 0.005(3) 0.003(3) -0.004(2)
C12 0.023(3) 0.021(3) 0.033(3) 0.004(2) 0.004(2) -0.002(2)
C13 0.021(3) 0.019(3) 0.022(3) 0.001(2) 0.009(2) -0.002(2)
C14 0.027(3) 0.021(3) 0.034(3) 0.000(2) 0.007(3) 0.004(2)
C15 0.033(3) 0.028(3) 0.030(3) -0.001(3) 0.010(3) -0.003(3)
C16 0.027(3) 0.032(3) 0.025(3) 0.004(2) -0.002(2) -0.002(2)
C17 0.022(3) 0.021(3) 0.035(3) 0.009(2) 0.004(2) 0.002(2)
C18 0.019(2) 0.015(2) 0.024(3) 0.003(2) 0.004(2) -0.001(2)
C19 0.023(3) 0.016(3) 0.029(3) 0.001(2) 0.007(2) 0.001(2)
C20 0.026(3) 0.022(3) 0.030(3) -0.003(2) 0.008(2) 0.005(2)
C21 0.034(3) 0.017(3) 0.034(3) 0.000(2) 0.009(3) 0.006(2)
C22 0.037(3) 0.016(3) 0.032(3) -0.004(2) 0.010(3) 0.004(2)
C23 0.029(3) 0.016(3) 0.035(3) -0.001(2) 0.010(3) 0.001(2)
C24 0.029(3) 0.026(3) 0.047(4) -0.002(3) 0.002(3) -0.002(3)
C25 0.033(4) 0.034(4) 0.072(5) -0.002(4) 0.017(4) -0.009(3)
C26 0.044(4) 0.028(3) 0.057(5) 0.001(3) 0.027(4) 0.002(3)
C27 0.048(4) 0.024(3) 0.036(3) -0.003(3) 0.018(3) 0.002(3)
C28 0.031(3) 0.024(3) 0.033(3) -0.005(3) 0.007(3) 0.002(2)
B1 0.044(5) 0.046(5) 0.036(4) 0.001(4) 0.011(4) 0.005(4)
F1 0.195(8) 0.104(5) 0.093(5) 0.065(4) -0.019(5) -0.039(5)
F2 0.191(7) 0.038(3) 0.093(4) -0.013(3) -0.033(4) -0.003(4)
F3 0.060(3) 0.077(3) 0.057(3) -0.022(2) 0.011(2) 0.016(2)
F4 0.067(4) 0.352(12) 0.066(4) -0.041(6) 0.018(3) 0.066(6)

loop_
_atom_type_symbol
_atom_type_description
_atom_type_scat_dispersion_real
_atom_type_scat_dispersion_imag
_atom_type_scat_source
C C 0.0033 0.0016 'International Tables Vol C Tables 4.2.6.8 and 6.1.1.4'
H H 0.0000 0.0000 'International Tables Vol C Tables 4.2.6.8 and 6.1.1.4'
B B 0.0013 0.0007 'International Tables Vol C Tables 4.2.6.8 and 6.1.1.4'
N N 0.0061 0.0033 'International Tables Vol C Tables 4.2.6.8 and 6.1.1.4'
F F 0.0171 0.0103 'International Tables Vol C Tables 4.2.6.8 and 6.1.1.4'
P P 0.1023 0.0942 'International Tables Vol C Tables 4.2.6.8 and 6.1.1.4'
Cl Cl 0.1484 0.1585 'International Tables Vol C Tables 4.2.6.8 and 6.1.1.4'
Se Se -0.0929 2.2259 'International Tables Vol C Tables 4.2.6.8 and 6.1.1.4'
Pt Pt -1.7033 8.3905 'International Tables Vol C Tables 4.2.6.8 and 6.1.1.4'

loop_
_geom_angle_atom_site_label_1
_geom_angle_atom_site_label_2
_geom_angle_atom_site_label_3
_geom_angle
_geom_angle_site_symmetry_1
_geom_angle_site_symmetry_3
_geom_angle_publ_flag
N1 Pt1 P1 87.50(13) . . ?
N1 Pt1 Cl1 178.80(13) . . ?
P1 Pt1 Cl1 93.06(5) . . ?
N1 Pt1 Se1 95.74(12) . . ?
P1 Pt1 Se1 176.74(4) . . ?
Cl1 Pt1 Se1 83.69(4) . . ?
C1 P1 C7 107.5(2) . . ?
C1 P1 C13 106.4(2) . . ?
C7 P1 C13 105.3(2) . . ?
C1 P1 Pt1 117.02(18) . . ?
C7 P1 Pt1 113.34(18) . . ?
C13 P1 Pt1 106.47(18) . . ?
C19 N1 C20 115.8(5) . . ?
C19 N1 Pt1 127.1(4) . . ?
C20 N1 Pt1 117.1(3) . . ?
C23 Se1 C22 99.3(2) . . ?
C23 Se1 Pt1 104.66(17) . . ?
C22 Se1 Pt1 107.14(17) . . ?
C2 C1 C6 118.8(5) . . ?
C2 C1 P1 123.1(4) . . ?
C6 C1 P1 118.0(4) . . ?
C1 C2 C3 120.8(5) . . ?
C4 C3 C2 119.9(5) . . ?
C3 C4 C5 120.4(6) . . ?
C4 C5 C6 120.4(6) . . ?
C5 C6 C1 119.5(5) . . ?
C8 C7 C12 120.1(5) . . ?
C8 C7 P1 119.8(4) . . ?
C12 C7 P1 120.1(4) . . ?
C9 C8 C7 119.4(6) . . ?
C10 C9 C8 120.2(6) . . ?
C9 C10 C11 120.6(6) . . ?
C12 C11 C10 119.9(6) . . ?
C11 C12 C7 119.9(6) . . ?
C14 C13 C18 118.5(5) . . ?
C14 C13 P1 121.9(4) . . ?
C18 C13 P1 119.5(4) . . ?
C15 C14 C13 121.1(5) . . ?
C14 C15 C16 120.3(6) . . ?
C15 C16 C17 119.3(5) . . ?
C18 C17 C16 121.2(5) . . ?
C17 C18 C13 119.5(5) . . ?
C17 C18 C19 116.4(5) . . ?
C13 C18 C19 123.9(5) . . ?
N1 C19 C18 128.3(5) . . ?
N1 C20 C21 114.1(5) . . ?
C22 C21 C20 113.7(5) . . ?
C21 C22 Se1 114.8(4) . . ?
C24 C23 C28 120.5(6) . . ?
C24 C23 Se1 116.8(5) . . ?
C28 C23 Se1 122.7(4) . . ?
C25 C24 C23 119.7(6) . . ?
C24 C25 C26 120.0(6) . . ?
C27 C26 C25 120.8(6) . . ?
C26 C27 C28 119.8(6) . . ?
C23 C28 C27 119.2(6) . . ?
F1 B1 F3 113.9(8) . . ?
F1 B1 F4 117.6(8) . . ?
F3 B1 F4 106.8(6) . . ?
F1 B1 F2 106.6(7) . . ?
F3 B1 F2 107.1(7) . . ?
F4 B1 F2 104.1(8) . . ?

loop_
_geom_bond_atom_site_label_1
_geom_bond_atom_site_label_2
_geom_bond_distance
_geom_bond_site_symmetry_2
_geom_bond_publ_flag
Pt1 N1 2.028(4) . ?
Pt1 P1 2.2407(14) . ?
Pt1 Cl1 2.3085(13) . ?
Pt1 Se1 2.4889(6) . ?
P1 C1 1.803(5) . ?
P1 C7 1.810(6) . ?
P1 C13 1.811(5) . ?
N1 C19 1.283(7) . ?
N1 C20 1.490(7) . ?
Se1 C23 1.933(6) . ?
Se1 C22 1.965(5) . ?
C1 C2 1.379(7) . ?
C1 C6 1.406(8) . ?
C2 C3 1.385(8) . ?
C3 C4 1.370(9) . ?
C4 C5 1.372(8) . ?
C5 C6 1.387(8) . ?
C7 C8 1.395(8) . ?
C7 C12 1.399(8) . ?
C8 C9 1.393(8) . ?
C9 C10 1.378(9) . ?
C10 C11 1.390(9) . ?
C11 C12 1.380(8) . ?
C13 C14 1.396(7) . ?
C13 C18 1.410(7) . ?
C14 C15 1.378(8) . ?
C15 C16 1.379(8) . ?
C16 C17 1.391(8) . ?
C17 C18 1.378(7) . ?
C18 C19 1.468(7) . ?
C20 C21 1.525(8) . ?
C21 C22 1.509(8) . ?
C23 C24 1.393(8) . ?
C23 C28 1.393(8) . ?
C24 C25 1.382(9) . ?
C25 C26 1.383(10) . ?
C26 C27 1.380(9) . ?
C27 C28 1.399(8) . ?
B1 F1 1.304(9) . ?
B1 F3 1.350(9) . ?
B1 F4 1.366(10) . ?
B1 F2 1.373(10) . ?
